data_4336920
loop_
_publ_author_name
'Ikuya Yamada'
'Hidenobu Etani'
'Kazuki Tsuchida'
'Shohei Marukawa'
'Naoaki Hayashi'
'Takateru Kawakami'
'Masaichiro Mizumaki'
'Kenya Ohgushi'
'Yoshihiro Kusano'
'Jungeun Kim'
'Naruki Tsuji'
'Ryoji Takahashi'
'Norimasa Nishiyama'
'Toru Inoue'
'Tetsuo Irifune'
'Mikio Takano'

_publ_section_title
;
 Control of Bond-Strain-Induced Electronic Phase Transitions in Iron
 Perovskites
;
_journal_name_full 'Inorganic Chemistry'
_journal_page_first 13751
_journal_page_last 13761
_journal_paper_doi 10.1021/ic402344m
_journal_volume 52
_journal_year 2013
_chemical_formula_sum 'Cu3 Fe4 O12 Yb'
_chemical_formula_weight 779.065
_space_group_IT_number 201
_symmetry_cell_setting cubic
_symmetry_Int_Tables_number 201
_symmetry_space_group_name_Hall '-P 2ab 2bc 3'
_symmetry_space_group_name_H-M 'P n -3 :2'
_cell_angle_alpha 90
_cell_angle_beta 90
_cell_angle_gamma 90
_cell_formula_units_Z 2
_cell_length_a 7.28933(6)
_cell_length_b 7.28933(6)
_cell_length_c 7.28933(6)
_cell_measurement_temperature 100
_cell_volume 387.314(6)
_computing_cell_refinement 'RIETAN-FP (Izumi and Momma, 2007)'
_computing_molecular_graphics 'VESTA (Momma and Izumi, 2008)'
_computing_structure_refinement 'RIETAN-FP (Izumi and Momma, 2007)'
_diffrn_ambient_temperature 100
_diffrn_radiation_wavelength 0.420850
_diffrn_source synchrotron
_exptl_crystal_density_diffrn 6.6802
_exptl_crystal_F_000 714.00
_pd_calc_method 'Rietveld Refinement'
_pd_meas_2theta_range_inc 0.0100
_pd_meas_2theta_range_max 79.0900
_pd_meas_2theta_range_min 0.0000
_pd_meas_number_of_points 7910
_pd_meas_scan_method step
_pd_proc_2theta_range_inc 0.0100
_pd_proc_2theta_range_max 40.0000
_pd_proc_2theta_range_min 4.0000
_pd_proc_ls_background_function 'Legendre polynomials'
_pd_proc_ls_pref_orient_corr ' ?'
_pd_proc_ls_profile_function 'split pseudo-Voigt function'
_pd_proc_ls_prof_R_factor 0.04570
_pd_proc_ls_prof_wR_expected 0.06120
_pd_proc_ls_prof_wR_factor 0.06319
_pd_spec_mount_mode reflection
_pd_spec_shape flat_sheet
_refine_diff_density_max 0.1
_refine_diff_density_min -0.1
_refine_ls_extinction_method none
_refine_ls_goodness_of_fit_all 1.0326
_refine_ls_matrix_type full
_refine_ls_number_constraints 1
_refine_ls_number_parameters 30
_refine_ls_number_restraints 0
_refine_ls_R_factor_all 0.00512
_refine_ls_R_Fsqd_factor 0.00555
_refine_ls_R_I_factor 0.00814
_refine_ls_shift/su_max 0.0
_refine_ls_weighting_details 1/<i>y</i>~i~
_refine_ls_weighting_scheme sigma
_cod_data_source_file ic402344m_si_002_12.cif
_cod_data_source_block single_phase
_cod_original_cell_volume 387.314(5)
_cod_original_sg_symbol_H-M 'P n -3'
_cod_database_code 4336920

loop_
_symmetry_equiv_pos_site_id
_symmetry_equiv_pos_as_xyz
1 x,y,z
2 -x+1/2,-y+1/2,z
3 -x+1/2,y,-z+1/2
4 x,-y+1/2,-z+1/2
5 z,x,y
6 z,-x+1/2,-y+1/2
7 -z+1/2,-x+1/2,y
8 -z+1/2,x,-y+1/2
9 y,z,x
10 -y+1/2,z,-x+1/2
11 y,-z+1/2,-x+1/2
12 -y+1/2,-z+1/2,x
13 -x,-y,-z
14 x+1/2,y+1/2,-z
15 x+1/2,-y,z+1/2
16 -x,y+1/2,z+1/2
17 -z,-x,-y
18 -z,x+1/2,y+1/2
19 z+1/2,x+1/2,-y
20 z+1/2,-x,y+1/2
21 -y,-z,-x
22 y+1/2,-z,x+1/2
23 -y,z+1/2,x+1/2
24 y+1/2,z+1/2,-x

loop_
_atom_site_label
_atom_site_fract_x
_atom_site_fract_y
_atom_site_fract_z
_atom_site_occupancy
_atom_site_symmetry_multiplicity
_atom_site_Wyckoff_symbol
_atom_site_adp_type
_atom_site_U_iso_or_equiv
_atom_site_type_symbol
Yb1 0.25 0.25 0.25 1 2 a Uiso 0.0021(1) Yb
Cu1 0.25 0.75 0.75 1 6 d Uiso 0.0030(1) Cu
Fe11 0.5 0.5 0.5 1 4 c Uiso 0.0014(1) Fe
Fe12 0 0 0 1 4 b Uiso 0.0014(1) Fe
O1 0.247(2) 0.4248(3) 0.5496(3) 1 24 h Uiso 0.0037(7) O

loop_
_atom_type_symbol
_atom_type_description
_atom_type_scat_dispersion_real
_atom_type_scat_dispersion_imag
_atom_type_scat_source
Yb Yb3+ -1.1091 2.2737 'International Tables for Crystallography, Vol. C'
Cu Cu2+ 0.1908 0.4852 'International Tables for Crystallography, Vol. C'
Fe Fe3+ 0.1554 0.3160 'International Tables for Crystallography, Vol. C'
O O- -0.0011 0.0019 'International Tables for Crystallography, Vol. C'

loop_
_geom_angle_atom_site_label_1
_geom_angle_atom_site_label_2
_geom_angle_atom_site_label_3
_geom_angle
_geom_angle_site_symmetry_1
_geom_angle_site_symmetry_3
O1 Yb1 O1 60.5(1) 1_555 2_555
O1 Yb1 O1 119.5(1) 1_555 3_555
O1 Yb1 O1 178.9(7) 1_555 4_555
O1 Yb1 O1 65.0(5) 1_555 5_555
O1 Yb1 O1 116.0(1) 1_555 6_555
O1 Yb1 O1 63.4(5) 1_555 7_555
O1 Yb1 O1 115.6(1) 1_555 8_555
O1 Yb1 O1 65.0(5) 1_555 9_555
O1 Yb1 O1 63.4(5) 1_555 10_555
O1 Yb1 O1 115.6(1) 1_555 11_555
O1 Yb1 O1 116.0(1) 1_555 12_555
O1 Yb1 O1 178.9(7) 2_555 3_555
O1 Yb1 O1 119.5(1) 2_555 4_555
O1 Yb1 O1 63.4(5) 2_555 5_555
O1 Yb1 O1 115.6(1) 2_555 6_555
O1 Yb1 O1 65.0(5) 2_555 7_555
O1 Yb1 O1 116.0(1) 2_555 8_555
O1 Yb1 O1 116.0(1) 2_555 9_555
O1 Yb1 O1 115.6(1) 2_555 10_555
O1 Yb1 O1 63.4(5) 2_555 11_555
O1 Yb1 O1 65.0(5) 2_555 12_555
O1 Yb1 O1 60.5(1) 3_555 4_555
O1 Yb1 O1 115.6(1) 3_555 5_555
O1 Yb1 O1 63.4(5) 3_555 6_555
O1 Yb1 O1 116.0(1) 3_555 7_555
O1 Yb1 O1 65.0(5) 3_555 8_555
O1 Yb1 O1 63.4(5) 3_555 9_555
O1 Yb1 O1 65.0(5) 3_555 10_555
O1 Yb1 O1 116.0(1) 3_555 11_555
O1 Yb1 O1 115.6(1) 3_555 12_555
O1 Yb1 O1 116.0(1) 4_555 5_555
O1 Yb1 O1 65.0(5) 4_555 6_555
O1 Yb1 O1 115.6(1) 4_555 7_555
O1 Yb1 O1 63.4(5) 4_555 8_555
O1 Yb1 O1 115.6(1) 4_555 9_555
O1 Yb1 O1 116.0(1) 4_555 10_555
O1 Yb1 O1 65.0(5) 4_555 11_555
O1 Yb1 O1 63.4(5) 4_555 12_555
O1 Yb1 O1 60.5(1) 5_555 6_555
O1 Yb1 O1 119.5(1) 5_555 7_555
O1 Yb1 O1 178.9(7) 5_555 8_555
O1 Yb1 O1 65.0(5) 5_555 9_555
O1 Yb1 O1 116.0(1) 5_555 10_555
O1 Yb1 O1 63.4(5) 5_555 11_555
O1 Yb1 O1 115.6(1) 5_555 12_555
O1 Yb1 O1 178.9(7) 6_555 7_555
O1 Yb1 O1 119.5(1) 6_555 8_555
O1 Yb1 O1 63.4(5) 6_555 9_555
O1 Yb1 O1 115.6(1) 6_555 10_555
O1 Yb1 O1 65.0(5) 6_555 11_555
O1 Yb1 O1 116.0(1) 6_555 12_555
O1 Yb1 O1 60.5(1) 7_555 8_555
O1 Yb1 O1 115.6(1) 7_555 9_555
O1 Yb1 O1 63.4(5) 7_555 10_555
O1 Yb1 O1 116.0(1) 7_555 11_555
O1 Yb1 O1 65.0(5) 7_555 12_555
O1 Yb1 O1 116.0(1) 8_555 9_555
O1 Yb1 O1 65.0(5) 8_555 10_555
O1 Yb1 O1 115.6(1) 8_555 11_555
O1 Yb1 O1 63.4(5) 8_555 12_555
O1 Yb1 O1 60.5(1) 9_555 10_555
O1 Yb1 O1 119.5(1) 9_555 11_555
O1 Yb1 O1 178.9(7) 9_555 12_555
O1 Yb1 O1 178.9(7) 10_555 11_555
O1 Yb1 O1 119.5(1) 10_555 12_555
O1 Yb1 O1 60.5(1) 11_555 12_555
O1 Cu1 O1 82.2(1) 20_465 19_456
O1 Cu1 O1 97.8(1) 20_465 18_655
O1 Cu1 O1 178.6(9) 20_465 17_666
O1 Cu1 O1 110.4(2) 20_465 1_555
O1 Cu1 O1 109.9(2) 20_465 2_565
O1 Cu1 O1 70.9(7) 20_465 3_556
O1 Cu1 O1 68.8(7) 20_465 4_566
O1 Cu1 O1 178.6(9) 19_456 18_655
O1 Cu1 O1 97.8(1) 19_456 17_666
O1 Cu1 O1 68.8(7) 19_456 1_555
O1 Cu1 O1 70.9(7) 19_456 2_565
O1 Cu1 O1 109.9(2) 19_456 3_556
O1 Cu1 O1 110.4(2) 19_456 4_566
O1 Cu1 O1 82.2(1) 18_655 17_666
O1 Cu1 O1 109.9(2) 18_655 1_555
O1 Cu1 O1 110.4(2) 18_655 2_565
O1 Cu1 O1 68.8(7) 18_655 3_556
O1 Cu1 O1 70.9(7) 18_655 4_566
O1 Cu1 O1 70.9(7) 17_666 1_555
O1 Cu1 O1 68.8(7) 17_666 2_565
O1 Cu1 O1 110.4(2) 17_666 3_556
O1 Cu1 O1 109.9(2) 17_666 4_566
O1 Cu1 O1 116.72(9) 1_555 2_565
O1 Cu1 O1 63.29(9) 1_555 3_556
O1 Cu1 O1 179.0(6) 1_555 4_566
O1 Cu1 O1 179.0(6) 2_565 3_556
O1 Cu1 O1 63.29(9) 2_565 4_566
O1 Cu1 O1 116.72(9) 3_556 4_566
O1 Fe11 O1 87.81(9) 1_555 5_555
O1 Fe11 O1 87.81(9) 1_555 9_555
O1 Fe11 O1 92.19(9) 1_555 17_666
O1 Fe11 O1 92.19(9) 1_555 21_666
O1 Fe11 O1 87.81(9) 5_555 9_555
O1 Fe11 O1 92.19(9) 5_555 13_666
O1 Fe11 O1 180.0000(1) 5_555 17_666
O1 Fe11 O1 92.19(9) 5_555 21_666
O1 Fe11 O1 92.19(9) 9_555 13_666
O1 Fe11 O1 92.19(9) 9_555 17_666
O1 Fe11 O1 180.0000(1) 9_555 21_666
O1 Fe11 O1 87.81(9) 13_666 17_666
O1 Fe11 O1 87.81(9) 13_666 21_666
O1 Fe11 O1 87.81(9) 17_666 21_666
O1 Fe12 O1 87.8(1) 4_555 8_555
O1 Fe12 O1 87.8(1) 4_555 12_555
O1 Fe12 O1 92.2(1) 4_555 24_445
O1 Fe12 O1 92.2(1) 4_555 20_454
O1 Fe12 O1 87.8(1) 8_555 12_555
O1 Fe12 O1 92.2(1) 8_555 24_445
O1 Fe12 O1 92.2(1) 8_555 16_544
O1 Fe12 O1 180 12_555 24_445
O1 Fe12 O1 92.2(1) 12_555 20_454
O1 Fe12 O1 92.2(1) 12_555 16_544
O1 Fe12 O1 87.8(1) 24_445 20_454
O1 Fe12 O1 87.8(1) 24_445 16_544
O1 Fe12 O1 87.8(1) 20_454 16_544
Fe12 O1 Cu1 110.0(6) 4_555 21_666
Fe12 O1 Fe11 140.4(1) 4_555 1_555
Fe12 O1 Yb1 89.4(3) 4_555 1_555
Fe12 O1 O1 107.7(8) 4_555 2_555
Fe12 O1 O1 46.08(5) 4_555 7_555
Fe12 O1 O1 46.08(5) 4_555 10_555
Fe12 O1 O1 146.8(1) 4_555 5_555
Fe12 O1 O1 101.5(1) 4_555 9_555
Fe12 O1 O1 43.92(5) 4_555 22_465
Fe12 O1 O1 43.92(5) 4_555 19_456
Fe12 O1 Cu1 82.1(3) 4_555 1_555
Fe12 O1 O1 105.3(1) 4_555 17_666
Fe12 O1 O1 151.3(1) 4_555 21_666
Fe12 O1 O1 101.8(7) 4_555 3_556
Cu1 O1 Fe11 108.1(6) 21_666 1_555
Cu1 O1 Yb1 108.6(1) 21_666 1_555
Cu1 O1 O1 48.90(7) 21_666 2_555
Cu1 O1 O1 87.6(6) 21_666 7_555
Cu1 O1 O1 147.5(6) 21_666 10_555
Cu1 O1 O1 85.9(6) 21_666 5_555
Cu1 O1 O1 145.7(6) 21_666 9_555
Cu1 O1 O1 70.3(5) 21_666 22_465
Cu1 O1 O1 121.0(3) 21_666 19_456
Cu1 O1 Cu1 99.44(8) 21_666 1_555
Cu1 O1 O1 120.1(3) 21_666 17_666
Cu1 O1 O1 68.7(5) 21_666 21_666
Cu1 O1 O1 41.09(7) 21_666 3_556
Fe11 O1 Yb1 88.4(3) 1_555 1_555
Fe11 O1 O1 105.2(8) 1_555 2_555
Fe11 O1 O1 146.6(1) 1_555 7_555
Fe11 O1 O1 101.4(1) 1_555 10_555
Fe11 O1 O1 46.10(5) 1_555 5_555
Fe11 O1 O1 46.10(5) 1_555 9_555
Fe11 O1 O1 151.5(1) 1_555 22_465
Fe11 O1 O1 105.4(1) 1_555 19_456
Fe11 O1 Cu1 81.4(3) 1_555 1_555
Fe11 O1 O1 43.90(5) 1_555 17_666
Fe11 O1 O1 43.90(5) 1_555 21_666
Fe11 O1 O1 99.7(7) 1_555 3_556
Yb1 O1 O1 59.74(5) 1_555 2_555
Yb1 O1 O1 58.3(3) 1_555 7_555
Yb1 O1 O1 58.3(3) 1_555 10_555
Yb1 O1 O1 57.5(3) 1_555 5_555
Yb1 O1 O1 57.5(3) 1_555 9_555
Yb1 O1 O1 119.5(3) 1_555 22_465
Yb1 O1 O1 119.5(3) 1_555 19_456
Yb1 O1 Cu1 151.9(1) 1_555 1_555
Yb1 O1 O1 118.7(3) 1_555 17_666
Yb1 O1 O1 118.7(3) 1_555 21_666
Yb1 O1 O1 149.71(7) 1_555 3_556
O1 O1 O1 62.9(8) 2_555 7_555
O1 O1 O1 110.6(5) 2_555 10_555
O1 O1 O1 60.5(8) 2_555 5_555
O1 O1 O1 109.0(5) 2_555 9_555
O1 O1 O1 94.8(6) 2_555 22_465
O1 O1 O1 149.4(8) 2_555 19_456
O1 O1 Cu1 148.32(7) 2_555 1_555
O1 O1 O1 146.9(8) 2_555 17_666
O1 O1 O1 92.9(6) 2_555 21_666
O1 O1 O1 89.98(2) 2_555 3_556
O1 O1 O1 60 7_555 10_555
O1 O1 O1 108.73(2) 7_555 5_555
O1 O1 O1 105.5(1) 7_555 9_555
O1 O1 O1 61.21(5) 7_555 22_465
O1 O1 O1 90 7_555 19_456
O1 O1 Cu1 126.0(3) 7_555 1_555
O1 O1 O1 148.1(2) 7_555 17_666
O1 O1 O1 154.3(2) 7_555 21_666
O1 O1 O1 110.8(7) 7_555 3_556
O1 O1 O1 105.9(1) 10_555 5_555
O1 O1 O1 56.6(1) 10_555 9_555
O1 O1 O1 90 10_555 22_465
O1 O1 O1 61.21(5) 10_555 19_456
O1 O1 Cu1 97.99(9) 10_555 1_555
O1 O1 O1 90.6(2) 10_555 17_666
O1 O1 O1 143.5(2) 10_555 21_666
O1 O1 O1 145.1(5) 10_555 3_556
O1 O1 O1 60 5_555 9_555
O1 O1 O1 153.9(2) 5_555 22_465
O1 O1 O1 148.5(1) 5_555 19_456
O1 O1 Cu1 125.1(3) 5_555 1_555
O1 O1 O1 90 5_555 17_666
O1 O1 O1 61.23(5) 5_555 21_666
O1 O1 O1 108.8(7) 5_555 3_556
O1 O1 O1 143.8(1) 9_555 22_465
O1 O1 O1 91.1(2) 9_555 19_456
O1 O1 Cu1 97.88(9) 9_555 1_555
O1 O1 O1 61.23(5) 9_555 17_666
O1 O1 O1 90 9_555 21_666
O1 O1 O1 143.6(5) 9_555 3_556
O1 O1 O1 57.6(1) 22_465 19_456
O1 O1 Cu1 71.1(3) 22_465 1_555
O1 O1 O1 110.8(1) 22_465 17_666
O1 O1 O1 116.30(9) 22_465 21_666
O1 O1 O1 59.5(7) 22_465 3_556
O1 O1 Cu1 40.9(2) 19_456 1_555
O1 O1 O1 63.13(9) 19_456 17_666
O1 O1 O1 110.5(1) 19_456 21_666
O1 O1 O1 86.6(3) 19_456 3_556
Cu1 O1 O1 40.4(2) 1_555 17_666
Cu1 O1 O1 70.2(3) 1_555 21_666
Cu1 O1 O1 58.35(5) 1_555 3_556
O1 O1 O1 57.5(1) 17_666 21_666
O1 O1 O1 85.7(3) 17_666 3_556
O1 O1 O1 57.4(7) 21_666 3_556

loop_
_geom_bond_atom_site_label_1
_geom_bond_atom_site_label_2
_geom_bond_distance
_geom_bond_site_symmetry_2
Yb1 O1 2.528(2) 1_555
Yb1 O1 2.528(2) 2_555
Yb1 O1 2.528(2) 3_555
Yb1 O1 2.528(2) 4_555
Yb1 O1 2.528(2) 5_555
Yb1 O1 2.528(2) 6_555
Yb1 O1 2.528(2) 7_555
Yb1 O1 2.528(2) 8_555
Yb1 O1 2.528(2) 9_555
Yb1 O1 2.528(2) 10_555
Yb1 O1 2.528(2) 11_555
Yb1 O1 2.528(2) 12_555
Cu1 O1 1.939(2) 20_465
Cu1 O1 1.939(2) 19_456
Cu1 O1 1.939(2) 18_655
Cu1 O1 1.939(2) 17_666
Cu1 O1 2.785(2) 1_555
Cu1 O1 2.785(2) 2_565
Cu1 O1 2.785(2) 3_556
Cu1 O1 2.785(2) 4_566
Fe11 O1 1.96(1) 1_555
Fe11 O1 1.96(1) 5_555
Fe11 O1 1.96(1) 9_555
Fe11 O1 1.96(1) 13_666
Fe11 O1 1.96(1) 17_666
Fe11 O1 1.96(1) 21_666
Fe12 O1 1.91(1) 4_555
Fe12 O1 1.91(1) 8_555
Fe12 O1 1.91(1) 12_555
Fe12 O1 1.91(1) 24_445
Fe12 O1 1.91(1) 20_454
Fe12 O1 1.91(1) 16_544
O1 Fe12 1.91(1) 4_555
O1 Cu1 1.939(2) 21_666
O1 Fe11 1.96(1) 1_555
O1 Yb1 2.528(2) 1_555
O1 O1 2.549(5) 2_555
O1 O1 2.66(2) 7_555
O1 O1 2.66(2) 10_555
O1 O1 2.72(2) 5_555
O1 O1 2.72(2) 9_555
O1 O1 2.76(2) 22_465
O1 O1 2.76(2) 19_456
O1 Cu1 2.785(2) 1_555
O1 O1 2.82(2) 17_666
O1 O1 2.82(2) 21_666
O1 O1 2.922(4) 3_556
